data_2228227
loop_
_publ_author_name
'Braunschweig, Holger'
'Damme, Alexander'

_publ_section_title
;
 1,2-Bis(dimethylamino)-1,2-bis(2,4,6-triisopropylphenyl)diborane(4)
;
_journal_coeditor_code BR2151
_journal_issue 12
_journal_name_full 'Acta Crystallographica Section E'
_journal_page_first o3367
_journal_paper_doi 10.1107/S1600536810049500
_journal_volume 66
_journal_year 2010
_chemical_formula_iupac 'C34 H58 B2 N2'
_chemical_formula_moiety 'C34 H58 B2 N2'
_chemical_formula_sum 'C34 H58 B2 N2'
_chemical_formula_weight 516.44
_chemical_melting_point 192.11
_chemical_name_systematic
;
1,2-Bis(dimethylamino)-1,2-bis(2,4,6-triisopropylphenyl)diborane(4)
;
_space_group_IT_number 2
_symmetry_cell_setting triclinic
_symmetry_space_group_name_Hall '-P 1'
_symmetry_space_group_name_H-M 'P -1'
_atom_sites_solution_hydrogens geom
_atom_sites_solution_primary direct
_atom_sites_solution_secondary difmap
_audit_creation_method SHELXL-97
_cell_angle_alpha 82.983(3)
_cell_angle_beta 71.549(3)
_cell_angle_gamma 78.300(3)
_cell_formula_units_Z 2
_cell_length_a 9.6066(19)
_cell_length_b 13.919(3)
_cell_length_c 14.015(3)
_cell_measurement_reflns_used 5619
_cell_measurement_temperature 171(2)
_cell_measurement_theta_max 26.4625
_cell_measurement_theta_min 2.210
_cell_volume 1737.3(6)
_computing_cell_refinement '<i>SAINT-Plus-NT</i> (Bruker, 1997)'
_computing_data_collection '<i>SMART-NT</i> (Bruker, 1997)'
_computing_data_reduction '<i>SAINT-Plus-NT</i> (Bruker, 1997)'
_computing_molecular_graphics '<i>XP</i> (Bruker, 1997)'
_computing_publication_material '<i>SHELXL97</i> (Sheldrick, 2008)'
_computing_structure_refinement '<i>SHELXL97</i> (Sheldrick, 2008)'
_computing_structure_solution '<i>SHELXS97</i> (Sheldrick, 2008)'
_diffrn_ambient_temperature 171(2)
_diffrn_measured_fraction_theta_full 0.998
_diffrn_measured_fraction_theta_max 0.995
_diffrn_measurement_device_type 'Bruker APEXI CCD'
_diffrn_measurement_method '\f and \w'
_diffrn_radiation_monochromator graphite
_diffrn_radiation_source 'sealed tube'
_diffrn_radiation_type MoK\a
_diffrn_radiation_wavelength 0.71073
_diffrn_reflns_av_R_equivalents 0.0616
_diffrn_reflns_av_sigmaI/netI 0.0642
_diffrn_reflns_limit_h_max 12
_diffrn_reflns_limit_h_min -12
_diffrn_reflns_limit_k_max 17
_diffrn_reflns_limit_k_min -17
_diffrn_reflns_limit_l_max 17
_diffrn_reflns_limit_l_min -17
_diffrn_reflns_number 19559
_diffrn_reflns_theta_full 26.00
_diffrn_reflns_theta_max 26.56
_diffrn_reflns_theta_min 1.50
_exptl_absorpt_coefficient_mu 0.055
_exptl_absorpt_correction_T_max 0.7454
_exptl_absorpt_correction_T_min 0.4943
_exptl_absorpt_correction_type multi-scan
_exptl_absorpt_process_details '(SADABS; Bruker, 2008)'
_exptl_crystal_colour colourless
_exptl_crystal_density_diffrn 0.987
_exptl_crystal_density_method 'not measured'
_exptl_crystal_description block
_exptl_crystal_F_000 572
_exptl_crystal_size_max 0.40
_exptl_crystal_size_mid 0.17
_exptl_crystal_size_min 0.12
_refine_diff_density_max 0.297
_refine_diff_density_min -0.243
_refine_ls_extinction_method none
_refine_ls_goodness_of_fit_ref 1.025
_refine_ls_hydrogen_treatment constr
_refine_ls_matrix_type full
_refine_ls_number_parameters 359
_refine_ls_number_reflns 7202
_refine_ls_number_restraints 0
_refine_ls_restrained_S_all 1.025
_refine_ls_R_factor_all 0.0767
_refine_ls_R_factor_gt 0.0607
_refine_ls_shift/su_max 0.000
_refine_ls_shift/su_mean 0.000
_refine_ls_structure_factor_coef Fsqd
_refine_ls_weighting_details 'calc w=1/[\s^2^(Fo^2^)+(0.0841P)^2^+0.3205P] where P=(Fo^2^+2Fc^2^)/3'
_refine_ls_weighting_scheme calc
_refine_ls_wR_factor_gt 0.1593
_refine_ls_wR_factor_ref 0.1726
_reflns_number_gt 5554
_reflns_number_total 7202
_reflns_threshold_expression I>2sigma(I)
_cod_data_source_file br2151.cif
_cod_data_source_block I
_cod_original_cell_volume 1737.4(6)
_cod_database_code 2228227
_cod_database_fobs_code 2228227

loop_
_symmetry_equiv_pos_as_xyz
'x, y, z'
'-x, -y, -z'

loop_
_atom_site_type_symbol
_atom_site_label
_atom_site_fract_x
_atom_site_fract_y
_atom_site_fract_z
_atom_site_U_iso_or_equiv
_atom_site_adp_type
_atom_site_calc_flag
_atom_site_refinement_flags
_atom_site_occupancy
_atom_site_disorder_assembly
_atom_site_disorder_group
B B1 0.51577(18) 0.82586(12) 0.21886(12) 0.0269(3) Uani d . 1 . .
B B2 0.54148(19) 0.73592(12) 0.31158(12) 0.0280(3) Uani d . 1 . .
N N1 0.57731(15) 0.91179(9) 0.20047(9) 0.0333(3) Uani d . 1 . .
C C1 0.5537(2) 0.99154(13) 0.12572(14) 0.0497(5) Uani d . 1 . .
H H1A 0.4878 0.9756 0.0912 0.057(6) Uiso calc R 1 . .
H H1B 0.6496 0.9996 0.0764 0.061(6) Uiso calc R 1 . .
H H1C 0.5078 1.0528 0.1596 0.066(6) Uiso calc R 1 . .
C C2 0.6729(2) 0.93496(13) 0.25401(13) 0.0430(4) Uani d . 1 . .
H H2A 0.6851 0.8820 0.3052 0.043(5) Uiso calc R 1 . .
H H2B 0.6272 0.9969 0.2867 0.057(6) Uiso calc R 1 . .
H H2C 0.7705 0.9416 0.2062 0.057(6) Uiso calc R 1 . .
N N2 0.68120(15) 0.68380(10) 0.31429(10) 0.0366(3) Uani d . 1 . .
C C3 0.82264(19) 0.69513(15) 0.23912(14) 0.0482(4) Uani d . 1 . .
H H3A 0.8059 0.7490 0.1898 0.042(5) Uiso calc R 1 . .
H H3B 0.8663 0.6340 0.2047 0.058(6) Uiso calc R 1 . .
H H3C 0.8909 0.7100 0.2723 0.067(6) Uiso calc R 1 . .
C C4 0.7037(2) 0.60721(15) 0.39242(15) 0.0552(5) Uani d . 1 . .
H H4A 0.6078 0.6021 0.4433 0.054(6) Uiso calc R 1 . .
H H4B 0.7718 0.6243 0.4244 0.088(8) Uiso calc R 1 . .
H H4C 0.7466 0.5441 0.3617 0.070(7) Uiso calc R 1 . .
C C5 0.41071(16) 0.81281(10) 0.15445(10) 0.0274(3) Uani d . 1 . .
C C6 0.46957(17) 0.75872(11) 0.06756(11) 0.0318(3) Uani d . 1 . .
C C7 0.37787(19) 0.74638(12) 0.01237(12) 0.0375(4) Uani d . 1 . .
H H7 0.4199 0.7105 -0.0466 0.045 Uiso calc R 1 . .
C C8 0.22699(19) 0.78480(12) 0.04069(12) 0.0375(4) Uani d . 1 . .
C C9 0.16922(18) 0.83731(12) 0.12656(12) 0.0365(4) Uani d . 1 . .
H H9 0.0660 0.8645 0.1471 0.044 Uiso calc R 1 . .
C C10 0.25752(17) 0.85167(10) 0.18397(11) 0.0308(3) Uani d . 1 . .
C C11 0.63496(18) 0.71524(12) 0.03242(12) 0.0389(4) Uani d . 1 . .
H H11 0.6743 0.7153 0.0905 0.047 Uiso calc R 1 . .
C C12 0.1276(2) 0.76690(14) -0.01881(14) 0.0464(4) Uani d . 1 . .
H H12 0.0228 0.7963 0.0175 0.056 Uiso calc R 1 . .
C C13 0.18586(18) 0.90841(12) 0.27877(12) 0.0375(4) Uani d . 1 . .
H H13 0.2637 0.9040 0.3133 0.045 Uiso calc R 1 . .
C C14 0.7191(2) 0.77944(16) -0.05258(18) 0.0640(6) Uani d . 1 . .
H H14A 0.6975 0.8471 -0.0321 0.096 Uiso calc R 1 . .
H H14B 0.6878 0.7782 -0.1125 0.096 Uiso calc R 1 . .
H H14C 0.8263 0.7545 -0.0681 0.096 Uiso calc R 1 . .
C C15 0.6675(2) 0.60935(14) 0.00323(18) 0.0636(6) Uani d . 1 . .
H H15A 0.6134 0.5688 0.0595 0.095 Uiso calc R 1 . .
H H15B 0.7748 0.5844 -0.0125 0.095 Uiso calc R 1 . .
H H15C 0.6354 0.6067 -0.0560 0.095 Uiso calc R 1 . .
C C16 0.1325(3) 0.65785(16) -0.02416(18) 0.0636(6) Uani d . 1 . .
H H16A 0.0668 0.6491 -0.0624 0.095 Uiso calc R 1 . .
H H16B 0.0990 0.6275 0.0442 0.095 Uiso calc R 1 . .
H H16C 0.2348 0.6266 -0.0578 0.095 Uiso calc R 1 . .
C C17 0.1674(3) 0.8170(2) -0.12350(19) 0.0882(9) Uani d . 1 . .
H H17A 0.1013 0.8044 -0.1596 0.132 Uiso calc R 1 . .
H H17B 0.2710 0.7912 -0.1602 0.132 Uiso calc R 1 . .
H H17C 0.1557 0.8880 -0.1185 0.132 Uiso calc R 1 . .
C C18 0.1340(3) 1.01727(14) 0.25493(18) 0.0669(6) Uani d . 1 . .
H H18A 0.0888 1.0508 0.3179 0.100 Uiso calc R 1 . .
H H18B 0.0603 1.0242 0.2185 0.100 Uiso calc R 1 . .
H H18C 0.2196 1.0467 0.2131 0.100 Uiso calc R 1 . .
C C19 0.05621(19) 0.86431(14) 0.35297(13) 0.0449(4) Uani d . 1 . .
H H19A 0.0904 0.7946 0.3685 0.067 Uiso calc R 1 . .
H H19B -0.0246 0.8708 0.3228 0.067 Uiso calc R 1 . .
H H19C 0.0199 0.8993 0.4151 0.067 Uiso calc R 1 . .
C C20 0.39744(16) 0.70813(10) 0.39634(10) 0.0284(3) Uani d . 1 . .
C C21 0.33107(17) 0.76128(11) 0.48375(11) 0.0309(3) Uani d . 1 . .
C C22 0.20580(18) 0.73635(11) 0.55681(11) 0.0350(4) Uani d . 1 . .
H H22 0.1638 0.7726 0.6155 0.042 Uiso calc R 1 . .
C C23 0.13993(18) 0.65943(11) 0.54635(11) 0.0348(4) Uani d . 1 . .
C C24 0.20400(19) 0.60811(11) 0.45993(11) 0.0356(4) Uani d . 1 . .
H H24 0.1604 0.5555 0.4514 0.043 Uiso calc R 1 . .
C C25 0.33014(18) 0.63093(11) 0.38507(11) 0.0319(3) Uani d . 1 . .
C C26 0.3937(2) 0.57152(12) 0.29141(12) 0.0417(4) Uani d . 1 . .
H H26 0.4759 0.6032 0.2437 0.050 Uiso calc R 1 . .
C C27 -0.0016(2) 0.63573(14) 0.62444(13) 0.0469(4) Uani d . 1 . .
H H27 -0.0167 0.5707 0.6097 0.056 Uiso calc R 1 . .
C C28 0.39924(19) 0.84595(12) 0.49932(12) 0.0382(4) Uani d . 1 . .
H H28 0.4714 0.8629 0.4333 0.046 Uiso calc R 1 . .
C C29 0.4616(3) 0.46551(14) 0.31668(17) 0.0662(6) Uani d . 1 . .
H H29A 0.5352 0.4662 0.3515 0.099 Uiso calc R 1 . .
H H29B 0.5103 0.4315 0.2543 0.099 Uiso calc R 1 . .
H H29C 0.3827 0.4312 0.3604 0.099 Uiso calc R 1 . .
C C30 0.2782(3) 0.57269(15) 0.23764(13) 0.0536(5) Uani d . 1 . .
H H30A 0.2367 0.6409 0.2217 0.080 Uiso calc R 1 . .
H H30B 0.1981 0.5394 0.2814 0.080 Uiso calc R 1 . .
H H30C 0.3255 0.5386 0.1752 0.080 Uiso calc R 1 . .
C C31 -0.1356(2) 0.7113(2) 0.6151(2) 0.0797(7) Uani d . 1 . .
H H31A -0.2258 0.6945 0.6656 0.120 Uiso calc R 1 . .
H H31B -0.1453 0.7116 0.5475 0.120 Uiso calc R 1 . .
H H31C -0.1221 0.7765 0.6261 0.120 Uiso calc R 1 . .
C C32 0.0069(3) 0.62659(18) 0.73136(14) 0.0639(6) Uani d . 1 . .
H H32A 0.0942 0.5780 0.7361 0.096 Uiso calc R 1 . .
H H32B -0.0835 0.6055 0.7775 0.096 Uiso calc R 1 . .
H H32C 0.0154 0.6904 0.7497 0.096 Uiso calc R 1 . .
C C33 0.4866(3) 0.81472(16) 0.5746(2) 0.0688(6) Uani d . 1 . .
H H33A 0.5601 0.7554 0.5531 0.103 Uiso calc R 1 . .
H H33B 0.4181 0.8009 0.6412 0.103 Uiso calc R 1 . .
H H33C 0.5379 0.8677 0.5781 0.103 Uiso calc R 1 . .
C C34 0.2852(2) 0.93833(13) 0.53104(17) 0.0562(5) Uani d . 1 . .
H H34A 0.2298 0.9578 0.4818 0.084 Uiso calc R 1 . .
H H34B 0.3364 0.9915 0.5342 0.084 Uiso calc R 1 . .
H H34C 0.2158 0.9253 0.5975 0.084 Uiso calc R 1 . .

loop_
_atom_site_aniso_label
_atom_site_aniso_U_11
_atom_site_aniso_U_22
_atom_site_aniso_U_33
_atom_site_aniso_U_12
_atom_site_aniso_U_13
_atom_site_aniso_U_23
B1 0.0259(8) 0.0282(8) 0.0253(8) -0.0020(6) -0.0074(6) -0.0024(6)
B2 0.0348(9) 0.0261(8) 0.0258(8) -0.0041(6) -0.0128(7) -0.0033(6)
N1 0.0410(7) 0.0300(6) 0.0346(7) -0.0105(5) -0.0184(6) 0.0034(5)
C1 0.0680(13) 0.0368(9) 0.0545(11) -0.0206(9) -0.0322(10) 0.0147(8)
C2 0.0491(10) 0.0434(10) 0.0461(10) -0.0187(8) -0.0225(8) 0.0009(8)
N2 0.0356(7) 0.0375(7) 0.0340(7) 0.0011(6) -0.0132(6) 0.0026(5)
C3 0.0330(9) 0.0562(11) 0.0502(11) 0.0012(8) -0.0116(8) -0.0012(9)
C4 0.0545(12) 0.0535(12) 0.0497(11) 0.0102(9) -0.0223(9) 0.0120(9)
C5 0.0316(8) 0.0258(7) 0.0262(7) -0.0060(6) -0.0115(6) 0.0027(5)
C6 0.0369(8) 0.0313(8) 0.0276(7) -0.0051(6) -0.0121(6) 0.0013(6)
C7 0.0458(9) 0.0415(9) 0.0286(8) -0.0067(7) -0.0153(7) -0.0053(6)
C8 0.0429(9) 0.0414(9) 0.0347(8) -0.0104(7) -0.0197(7) 0.0007(7)
C9 0.0329(8) 0.0380(9) 0.0416(9) -0.0043(7) -0.0169(7) -0.0011(7)
C10 0.0331(8) 0.0277(7) 0.0333(8) -0.0052(6) -0.0132(6) -0.0001(6)
C11 0.0393(9) 0.0453(9) 0.0318(8) 0.0012(7) -0.0135(7) -0.0081(7)
C12 0.0492(10) 0.0537(11) 0.0471(10) -0.0122(8) -0.0278(8) -0.0025(8)
C13 0.0336(8) 0.0389(9) 0.0417(9) -0.0008(7) -0.0142(7) -0.0107(7)
C14 0.0422(11) 0.0548(12) 0.0795(15) -0.0053(9) 0.0015(10) -0.0042(11)
C15 0.0574(13) 0.0438(11) 0.0723(14) 0.0034(9) -0.0005(11) -0.0108(10)
C16 0.0714(14) 0.0623(13) 0.0758(15) -0.0225(11) -0.0409(12) -0.0053(11)
C17 0.119(2) 0.108(2) 0.0763(16) -0.0654(18) -0.0728(16) 0.0400(15)
C18 0.0763(15) 0.0375(10) 0.0713(14) -0.0027(10) -0.0018(12) -0.0118(10)
C19 0.0394(9) 0.0502(10) 0.0413(9) -0.0012(8) -0.0090(7) -0.0076(8)
C20 0.0355(8) 0.0241(7) 0.0269(7) -0.0026(6) -0.0137(6) 0.0009(5)
C21 0.0369(8) 0.0275(7) 0.0298(8) -0.0050(6) -0.0120(6) -0.0026(6)
C22 0.0412(9) 0.0355(8) 0.0288(8) -0.0079(7) -0.0081(7) -0.0083(6)
C23 0.0392(9) 0.0358(8) 0.0306(8) -0.0107(7) -0.0093(7) -0.0022(6)
C24 0.0473(9) 0.0303(8) 0.0331(8) -0.0142(7) -0.0134(7) -0.0011(6)
C25 0.0427(9) 0.0260(7) 0.0277(7) -0.0056(6) -0.0117(6) -0.0020(6)
C26 0.0572(11) 0.0342(8) 0.0316(8) -0.0152(8) -0.0041(7) -0.0069(7)
C27 0.0484(10) 0.0499(10) 0.0416(10) -0.0225(8) -0.0006(8) -0.0117(8)
C28 0.0440(9) 0.0371(8) 0.0348(8) -0.0148(7) -0.0067(7) -0.0078(7)
C29 0.0898(17) 0.0394(10) 0.0592(13) 0.0027(10) -0.0113(12) -0.0176(9)
C30 0.0842(15) 0.0497(11) 0.0352(9) -0.0282(10) -0.0178(9) -0.0072(8)
C31 0.0397(12) 0.1007(19) 0.0950(18) -0.0201(12) -0.0103(12) -0.0055(15)
C32 0.0706(14) 0.0744(14) 0.0379(10) -0.0280(11) 0.0071(9) -0.0076(9)
C33 0.0684(14) 0.0534(12) 0.1082(19) -0.0114(10) -0.0560(14) -0.0135(12)
C34 0.0718(14) 0.0369(9) 0.0727(13) -0.0073(9) -0.0361(11) -0.0159(9)

loop_
_atom_type_symbol
_atom_type_description
_atom_type_scat_dispersion_real
_atom_type_scat_dispersion_imag
_atom_type_scat_source
C C 0.0033 0.0016 'International Tables Vol C Tables 4.2.6.8 and 6.1.1.4'
H H 0.0000 0.0000 'International Tables Vol C Tables 4.2.6.8 and 6.1.1.4'
B B 0.0013 0.0007 'International Tables Vol C Tables 4.2.6.8 and 6.1.1.4'
N N 0.0061 0.0033 'International Tables Vol C Tables 4.2.6.8 and 6.1.1.4'

loop_
_geom_angle_atom_site_label_1
_geom_angle_atom_site_label_2
_geom_angle_atom_site_label_3
_geom_angle_site_symmetry_1
_geom_angle_site_symmetry_3
_geom_angle
_geom_angle_publ_flag
N1 B1 C5 . . 118.26(12) ?
N1 B1 B2 . . 123.11(13) ?
C5 B1 B2 . . 118.57(12) ?
N2 B2 C20 . . 118.14(13) ?
N2 B2 B1 . . 123.73(13) ?
C20 B2 B1 . . 118.08(12) ?
B1 N1 C2 . . 124.67(13) ?
B1 N1 C1 . . 124.99(13) ?
C2 N1 C1 . . 110.35(13) ?
N1 C1 H1A . . 109.5 ?
N1 C1 H1B . . 109.5 ?
H1A C1 H1B . . 109.5 ?
N1 C1 H1C . . 109.5 ?
H1A C1 H1C . . 109.5 ?
H1B C1 H1C . . 109.5 ?
N1 C2 H2A . . 109.5 ?
N1 C2 H2B . . 109.5 ?
H2A C2 H2B . . 109.5 ?
N1 C2 H2C . . 109.5 ?
H2A C2 H2C . . 109.5 ?
H2B C2 H2C . . 109.5 ?
B2 N2 C3 . . 125.20(13) ?
B2 N2 C4 . . 124.01(14) ?
C3 N2 C4 . . 110.75(14) ?
N2 C3 H3A . . 109.5 ?
N2 C3 H3B . . 109.5 ?
H3A C3 H3B . . 109.5 ?
N2 C3 H3C . . 109.5 ?
H3A C3 H3C . . 109.5 ?
H3B C3 H3C . . 109.5 ?
N2 C4 H4A . . 109.5 ?
N2 C4 H4B . . 109.5 ?
H4A C4 H4B . . 109.5 ?
N2 C4 H4C . . 109.5 ?
H4A C4 H4C . . 109.5 ?
H4B C4 H4C . . 109.5 ?
C10 C5 C6 . . 118.13(13) ?
C10 C5 B1 . . 121.56(13) ?
C6 C5 B1 . . 120.28(13) ?
C7 C6 C5 . . 120.25(14) ?
C7 C6 C11 . . 119.63(14) ?
C5 C6 C11 . . 120.11(13) ?
C8 C7 C6 . . 121.97(15) ?
C8 C7 H7 . . 119.0 ?
C6 C7 H7 . . 119.0 ?
C7 C8 C9 . . 117.65(14) ?
C7 C8 C12 . . 120.96(15) ?
C9 C8 C12 . . 121.36(15) ?
C8 C9 C10 . . 122.21(15) ?
C8 C9 H9 . . 118.9 ?
C10 C9 H9 . . 118.9 ?
C9 C10 C5 . . 119.79(14) ?
C9 C10 C13 . . 119.37(14) ?
C5 C10 C13 . . 120.84(13) ?
C14 C11 C15 . . 110.69(15) ?
C14 C11 C6 . . 111.02(14) ?
C15 C11 C6 . . 113.97(15) ?
C14 C11 H11 . . 106.9 ?
C15 C11 H11 . . 106.9 ?
C6 C11 H11 . . 106.9 ?
C17 C12 C16 . . 110.57(19) ?
C17 C12 C8 . . 111.54(16) ?
C16 C12 C8 . . 111.67(15) ?
C17 C12 H12 . . 107.6 ?
C16 C12 H12 . . 107.6 ?
C8 C12 H12 . . 107.6 ?
C10 C13 C18 . . 112.27(15) ?
C10 C13 C19 . . 112.46(13) ?
C18 C13 C19 . . 109.82(15) ?
C10 C13 H13 . . 107.3 ?
C18 C13 H13 . . 107.3 ?
C19 C13 H13 . . 107.3 ?
C11 C14 H14A . . 109.5 ?
C11 C14 H14B . . 109.5 ?
H14A C14 H14B . . 109.5 ?
C11 C14 H14C . . 109.5 ?
H14A C14 H14C . . 109.5 ?
H14B C14 H14C . . 109.5 ?
C11 C15 H15A . . 109.5 ?
C11 C15 H15B . . 109.5 ?
H15A C15 H15B . . 109.5 ?
C11 C15 H15C . . 109.5 ?
H15A C15 H15C . . 109.5 ?
H15B C15 H15C . . 109.5 ?
C12 C16 H16A . . 109.5 ?
C12 C16 H16B . . 109.5 ?
H16A C16 H16B . . 109.5 ?
C12 C16 H16C . . 109.5 ?
H16A C16 H16C . . 109.5 ?
H16B C16 H16C . . 109.5 ?
C12 C17 H17A . . 109.5 ?
C12 C17 H17B . . 109.5 ?
H17A C17 H17B . . 109.5 ?
C12 C17 H17C . . 109.5 ?
H17A C17 H17C . . 109.5 ?
H17B C17 H17C . . 109.5 ?
C13 C18 H18A . . 109.5 ?
C13 C18 H18B . . 109.5 ?
H18A C18 H18B . . 109.5 ?
C13 C18 H18C . . 109.5 ?
H18A C18 H18C . . 109.5 ?
H18B C18 H18C . . 109.5 ?
C13 C19 H19A . . 109.5 ?
C13 C19 H19B . . 109.5 ?
H19A C19 H19B . . 109.5 ?
C13 C19 H19C . . 109.5 ?
H19A C19 H19C . . 109.5 ?
H19B C19 H19C . . 109.5 ?
C25 C20 C21 . . 117.84(13) ?
C25 C20 B2 . . 120.87(12) ?
C21 C20 B2 . . 121.27(13) ?
C22 C21 C20 . . 120.65(13) ?
C22 C21 C28 . . 119.45(13) ?
C20 C21 C28 . . 119.89(13) ?
C21 C22 C23 . . 121.62(14) ?
C21 C22 H22 . . 119.2 ?
C23 C22 H22 . . 119.2 ?
C24 C23 C22 . . 117.69(14) ?
C24 C23 C27 . . 121.01(14) ?
C22 C23 C27 . . 121.24(14) ?
C23 C24 C25 . . 122.26(14) ?
C23 C24 H24 . . 118.9 ?
C25 C24 H24 . . 118.9 ?
C24 C25 C20 . . 119.92(13) ?
C24 C25 C26 . . 119.26(13) ?
C20 C25 C26 . . 120.82(13) ?
C30 C26 C25 . . 112.10(15) ?
C30 C26 C29 . . 110.65(16) ?
C25 C26 C29 . . 111.51(14) ?
C30 C26 H26 . . 107.4 ?
C25 C26 H26 . . 107.4 ?
C29 C26 H26 . . 107.4 ?
C32 C27 C31 . . 110.46(18) ?
C32 C27 C23 . . 113.23(16) ?
C31 C27 C23 . . 110.64(16) ?
C32 C27 H27 . . 107.4 ?
C31 C27 H27 . . 107.4 ?
C23 C27 H27 . . 107.4 ?
C33 C28 C34 . . 110.25(15) ?
C33 C28 C21 . . 110.89(14) ?
C34 C28 C21 . . 113.31(14) ?
C33 C28 H28 . . 107.4 ?
C34 C28 H28 . . 107.4 ?
C21 C28 H28 . . 107.4 ?
C26 C29 H29A . . 109.5 ?
C26 C29 H29B . . 109.5 ?
H29A C29 H29B . . 109.5 ?
C26 C29 H29C . . 109.5 ?
H29A C29 H29C . . 109.5 ?
H29B C29 H29C . . 109.5 ?
C26 C30 H30A . . 109.5 ?
C26 C30 H30B . . 109.5 ?
H30A C30 H30B . . 109.5 ?
C26 C30 H30C . . 109.5 ?
H30A C30 H30C . . 109.5 ?
H30B C30 H30C . . 109.5 ?
C27 C31 H31A . . 109.5 ?
C27 C31 H31B . . 109.5 ?
H31A C31 H31B . . 109.5 ?
C27 C31 H31C . . 109.5 ?
H31A C31 H31C . . 109.5 ?
H31B C31 H31C . . 109.5 ?
C27 C32 H32A . . 109.5 ?
C27 C32 H32B . . 109.5 ?
H32A C32 H32B . . 109.5 ?
C27 C32 H32C . . 109.5 ?
H32A C32 H32C . . 109.5 ?
H32B C32 H32C . . 109.5 ?
C28 C33 H33A . . 109.5 ?
C28 C33 H33B . . 109.5 ?
H33A C33 H33B . . 109.5 ?
C28 C33 H33C . . 109.5 ?
H33A C33 H33C . . 109.5 ?
H33B C33 H33C . . 109.5 ?
C28 C34 H34A . . 109.5 ?
C28 C34 H34B . . 109.5 ?
H34A C34 H34B . . 109.5 ?
C28 C34 H34C . . 109.5 ?
H34A C34 H34C . . 109.5 ?
H34B C34 H34C . . 109.5 ?

loop_
_geom_bond_atom_site_label_1
_geom_bond_atom_site_label_2
_geom_bond_site_symmetry_2
_geom_bond_distance
_geom_bond_publ_flag
B1 N1 . 1.401(2) ?
B1 C5 . 1.599(2) ?
B1 B2 . 1.731(2) ?
B2 N2 . 1.400(2) ?
B2 C20 . 1.594(2) ?
N1 C2 . 1.458(2) ?
N1 C1 . 1.465(2) ?
C1 H1A . 0.9800 ?
C1 H1B . 0.9800 ?
C1 H1C . 0.9800 ?
C2 H2A . 0.9800 ?
C2 H2B . 0.9800 ?
C2 H2C . 0.9800 ?
N2 C3 . 1.456(2) ?
N2 C4 . 1.468(2) ?
C3 H3A . 0.9800 ?
C3 H3B . 0.9800 ?
C3 H3C . 0.9800 ?
C4 H4A . 0.9800 ?
C4 H4B . 0.9800 ?
C4 H4C . 0.9800 ?
C5 C10 . 1.406(2) ?
C5 C6 . 1.409(2) ?
C6 C7 . 1.389(2) ?
C6 C11 . 1.523(2) ?
C7 C8 . 1.385(2) ?
C7 H7 . 0.9500 ?
C8 C9 . 1.385(2) ?
C8 C12 . 1.523(2) ?
C9 C10 . 1.395(2) ?
C9 H9 . 0.9500 ?
C10 C13 . 1.523(2) ?
C11 C14 . 1.515(3) ?
C11 C15 . 1.522(3) ?
C11 H11 . 1.0000 ?
C12 C17 . 1.513(3) ?
C12 C16 . 1.519(3) ?
C12 H12 . 1.0000 ?
C13 C18 . 1.527(3) ?
C13 C19 . 1.531(2) ?
C13 H13 . 1.0000 ?
C14 H14A . 0.9800 ?
C14 H14B . 0.9800 ?
C14 H14C . 0.9800 ?
C15 H15A . 0.9800 ?
C15 H15B . 0.9800 ?
C15 H15C . 0.9800 ?
C16 H16A . 0.9800 ?
C16 H16B . 0.9800 ?
C16 H16C . 0.9800 ?
C17 H17A . 0.9800 ?
C17 H17B . 0.9800 ?
C17 H17C . 0.9800 ?
C18 H18A . 0.9800 ?
C18 H18B . 0.9800 ?
C18 H18C . 0.9800 ?
C19 H19A . 0.9800 ?
C19 H19B . 0.9800 ?
C19 H19C . 0.9800 ?
C20 C25 . 1.409(2) ?
C20 C21 . 1.411(2) ?
C21 C22 . 1.386(2) ?
C21 C28 . 1.527(2) ?
C22 C23 . 1.393(2) ?
C22 H22 . 0.9500 ?
C23 C24 . 1.385(2) ?
C23 C27 . 1.519(2) ?
C24 C25 . 1.393(2) ?
C24 H24 . 0.9500 ?
C25 C26 . 1.527(2) ?
C26 C30 . 1.523(3) ?
C26 C29 . 1.535(3) ?
C26 H26 . 1.0000 ?
C27 C32 . 1.515(3) ?
C27 C31 . 1.518(3) ?
C27 H27 . 1.0000 ?
C28 C33 . 1.519(3) ?
C28 C34 . 1.520(3) ?
C28 H28 . 1.0000 ?
C29 H29A . 0.9800 ?
C29 H29B . 0.9800 ?
C29 H29C . 0.9800 ?
C30 H30A . 0.9800 ?
C30 H30B . 0.9800 ?
C30 H30C . 0.9800 ?
C31 H31A . 0.9800 ?
C31 H31B . 0.9800 ?
C31 H31C . 0.9800 ?
C32 H32A . 0.9800 ?
C32 H32B . 0.9800 ?
C32 H32C . 0.9800 ?
C33 H33A . 0.9800 ?
C33 H33B . 0.9800 ?
C33 H33C . 0.9800 ?
C34 H34A . 0.9800 ?
C34 H34B . 0.9800 ?
C34 H34C . 0.9800 ?

loop_
_geom_torsion_atom_site_label_1
_geom_torsion_atom_site_label_2
_geom_torsion_atom_site_label_3
_geom_torsion_atom_site_label_4
_geom_torsion_site_symmetry_1
_geom_torsion_site_symmetry_2
_geom_torsion_site_symmetry_3
_geom_torsion_site_symmetry_4
_geom_torsion
_geom_torsion_publ_flag
N1 B1 B2 N2 . . . . -60.4(2) ?
C5 B1 B2 N2 . . . . 122.56(16) ?
N1 B1 B2 C20 . . . . 121.99(16) ?
C5 B1 B2 C20 . . . . -55.08(17) ?
C5 B1 N1 C2 . . . . 178.94(14) ?
B2 B1 N1 C2 . . . . 1.9(2) ?
C5 B1 N1 C1 . . . . -0.3(2) ?
B2 B1 N1 C1 . . . . -177.42(15) ?
C20 B2 N2 C3 . . . . 175.60(15) ?
B1 B2 N2 C3 . . . . -2.0(2) ?
C20 B2 N2 C4 . . . . -2.1(2) ?
B1 B2 N2 C4 . . . . -179.74(15) ?
N1 B1 C5 C10 . . . . -85.85(18) ?
B2 B1 C5 C10 . . . . 91.36(16) ?
N1 B1 C5 C6 . . . . 96.22(17) ?
B2 B1 C5 C6 . . . . -86.57(17) ?
C10 C5 C6 C7 . . . . 1.2(2) ?
B1 C5 C6 C7 . . . . 179.19(14) ?
C10 C5 C6 C11 . . . . 179.92(13) ?
B1 C5 C6 C11 . . . . -2.1(2) ?
C5 C6 C7 C8 . . . . -0.9(2) ?
C11 C6 C7 C8 . . . . -179.67(15) ?
C6 C7 C8 C9 . . . . 0.4(2) ?
C6 C7 C8 C12 . . . . -177.61(15) ?
C7 C8 C9 C10 . . . . -0.2(2) ?
C12 C8 C9 C10 . . . . 177.80(15) ?
C8 C9 C10 C5 . . . . 0.5(2) ?
C8 C9 C10 C13 . . . . -178.74(14) ?
C6 C5 C10 C9 . . . . -1.0(2) ?
B1 C5 C10 C9 . . . . -178.97(13) ?
C6 C5 C10 C13 . . . . 178.28(13) ?
B1 C5 C10 C13 . . . . 0.3(2) ?
C7 C6 C11 C14 . . . . 79.3(2) ?
C5 C6 C11 C14 . . . . -99.42(18) ?
C7 C6 C11 C15 . . . . -46.5(2) ?
C5 C6 C11 C15 . . . . 134.77(16) ?
C7 C8 C12 C17 . . . . -66.6(2) ?
C9 C8 C12 C17 . . . . 115.4(2) ?
C7 C8 C12 C16 . . . . 57.7(2) ?
C9 C8 C12 C16 . . . . -120.30(19) ?
C9 C10 C13 C18 . . . . -68.8(2) ?
C5 C10 C13 C18 . . . . 111.88(18) ?
C9 C10 C13 C19 . . . . 55.62(19) ?
C5 C10 C13 C19 . . . . -123.66(15) ?
N2 B2 C20 C25 . . . . -85.40(18) ?
B1 B2 C20 C25 . . . . 92.38(16) ?
N2 B2 C20 C21 . . . . 96.14(17) ?
B1 B2 C20 C21 . . . . -86.08(17) ?
C25 C20 C21 C22 . . . . 1.4(2) ?
B2 C20 C21 C22 . . . . 179.95(13) ?
C25 C20 C21 C28 . . . . -179.70(14) ?
B2 C20 C21 C28 . . . . -1.2(2) ?
C20 C21 C22 C23 . . . . -0.8(2) ?
C28 C21 C22 C23 . . . . -179.69(15) ?
C21 C22 C23 C24 . . . . 0.0(2) ?
C21 C22 C23 C27 . . . . -177.07(15) ?
C22 C23 C24 C25 . . . . 0.2(2) ?
C27 C23 C24 C25 . . . . 177.26(15) ?
C23 C24 C25 C20 . . . . 0.5(2) ?
C23 C24 C25 C26 . . . . -179.50(15) ?
C21 C20 C25 C24 . . . . -1.3(2) ?
B2 C20 C25 C24 . . . . -179.78(13) ?
C21 C20 C25 C26 . . . . 178.71(14) ?
B2 C20 C25 C26 . . . . 0.2(2) ?
C24 C25 C26 C30 . . . . 56.03(19) ?
C20 C25 C26 C30 . . . . -123.95(16) ?
C24 C25 C26 C29 . . . . -68.7(2) ?
C20 C25 C26 C29 . . . . 111.36(18) ?
C24 C23 C27 C32 . . . . 133.00(18) ?
C22 C23 C27 C32 . . . . -50.0(2) ?
C24 C23 C27 C31 . . . . -102.4(2) ?
C22 C23 C27 C31 . . . . 74.6(2) ?
C22 C21 C28 C33 . . . . 76.2(2) ?
C20 C21 C28 C33 . . . . -102.66(18) ?
C22 C21 C28 C34 . . . . -48.4(2) ?
C20 C21 C28 C34 . . . . 132.74(16) ?

loop_
_cod_related_entry_id
_cod_related_entry_database
_cod_related_entry_code
1 ChemSpider 26231097
